data_1514616
loop_
_publ_author_name
'Baniodeh, Amer'
'Anson, Christopher E.'
'Powell, Annie K.'

_publ_section_title
;
 Ringing the changes in Feiii/Ybiii cyclic coordination clusters
;
_journal_issue 12
_journal_name_full 'Chemical Science'
_journal_page_first 4354
_journal_paper_doi 10.1039/c3sc52041b
_journal_volume 4
_journal_year 2013
_chemical_formula_moiety 'C46 H60 N2 O14 Yb2'
_chemical_formula_sum 'C46 H60 N2 O14 Yb2'
_chemical_formula_weight 1211.04
_chemical_name_systematic
; 
 ? 
;
_space_group_IT_number 14
_symmetry_cell_setting monoclinic
_symmetry_space_group_name_Hall '-P 2yn'
_symmetry_space_group_name_H-M 'P 1 21/n 1'
_atom_sites_solution_hydrogens geom
_atom_sites_solution_primary direct
_atom_sites_solution_secondary difmap
_audit_creation_method SHELXL-97
_cell_angle_alpha 90.00
_cell_angle_beta 94.369(13)
_cell_angle_gamma 90.00
_cell_formula_units_Z 2
_cell_length_a 9.8980(15)
_cell_length_b 14.2365(15)
_cell_length_c 17.039(3)
_cell_measurement_reflns_used 6891
_cell_measurement_temperature 150(2)
_cell_measurement_theta_max 26.28
_cell_measurement_theta_min 1.86
_cell_volume 2394.0(6)
_computing_cell_refinement 'X-Area 1.38 (Stoe & Cie GmbH, 2006)'
_computing_data_collection 'WinXpose 1.6.8 (Stoe & Cie GmbH, 2004)'
_computing_data_reduction 'X-Area 1.38 (Stoe & Cie GmbH, 2006)'
_computing_molecular_graphics 'Diamond 2.1 (Crystal Impact, 1998)'
_computing_publication_material 'SHELXTL 6.14 (BrukerAXS Inc., 2003)'
_computing_structure_refinement 'SHELXTL 6.14 (BrukerAXS Inc., 2003)'
_computing_structure_solution 'SHELXTL 6.14 (BrukerAXS Inc., 2003)'
_diffrn_ambient_temperature 150(2)
_diffrn_detector_area_resol_mean 6.667
_diffrn_measured_fraction_theta_full 1.000
_diffrn_measured_fraction_theta_max 1.000
_diffrn_measurement_device_type 'Stoe IPDS II'
_diffrn_measurement_method 'area detector'
_diffrn_radiation_monochromator graphite
_diffrn_radiation_source 'fine-focus sealed tube'
_diffrn_radiation_type MoK\a
_diffrn_radiation_wavelength 0.71073
_diffrn_reflns_av_R_equivalents 0.0818
_diffrn_reflns_av_sigmaI/netI 0.0922
_diffrn_reflns_limit_h_max 12
_diffrn_reflns_limit_h_min -12
_diffrn_reflns_limit_k_max 17
_diffrn_reflns_limit_k_min -17
_diffrn_reflns_limit_l_max 19
_diffrn_reflns_limit_l_min -20
_diffrn_reflns_number 15933
_diffrn_reflns_theta_full 25.25
_diffrn_reflns_theta_max 25.68
_diffrn_reflns_theta_min 1.87
_exptl_absorpt_coefficient_mu 3.948
_exptl_absorpt_correction_T_max 0.767
_exptl_absorpt_correction_T_min 0.545
_exptl_absorpt_correction_type multi-scan
_exptl_absorpt_process_details
;
XPREP in SHELXTL 6.14 (BrukerAXS Inc., 2003)
;
_exptl_crystal_colour colourless
_exptl_crystal_density_diffrn 1.680
_exptl_crystal_density_method 'not measured'
_exptl_crystal_description block
_exptl_crystal_F_000 1204
_exptl_crystal_size_max 0.17
_exptl_crystal_size_mid 0.13
_exptl_crystal_size_min 0.09
_refine_diff_density_max 0.721
_refine_diff_density_min -2.116
_refine_diff_density_rms 0.180
_refine_ls_extinction_method none
_refine_ls_goodness_of_fit_ref 0.983
_refine_ls_hydrogen_treatment mixed
_refine_ls_matrix_type full
_refine_ls_number_parameters 289
_refine_ls_number_reflns 4544
_refine_ls_number_restraints 4
_refine_ls_restrained_S_all 0.982
_refine_ls_R_factor_all 0.0821
_refine_ls_R_factor_gt 0.0484
_refine_ls_shift/su_max 0.001
_refine_ls_shift/su_mean 0.000
_refine_ls_structure_factor_coef Fsqd
_refine_ls_weighting_details 'calc w=1/[\s^2^(Fo^2^)+(0.0482P)^2^+0.0000P] where P=(Fo^2^+2Fc^2^)/3'
_refine_ls_weighting_scheme calc
_refine_ls_wR_factor_gt 0.1044
_refine_ls_wR_factor_ref 0.1104
_reflns_number_gt 2870
_reflns_number_total 4544
_reflns_threshold_expression >2sigma(I)
_cod_data_source_file c3sc52041b.txt
_cod_data_source_block amdf3ybx
_cod_original_sg_symbol_H-M 'P 21/n'
_cod_database_code 1514616

loop_
_symmetry_equiv_pos_as_xyz
'x, y, z'
'-x+1/2, y+1/2, -z+1/2'
'-x, -y, -z'
'x-1/2, -y-1/2, z-1/2'

loop_
_atom_site_label
_atom_site_type_symbol
_atom_site_fract_x
_atom_site_fract_y
_atom_site_fract_z
_atom_site_U_iso_or_equiv
_atom_site_adp_type
_atom_site_occupancy
_atom_site_symmetry_multiplicity
_atom_site_calc_flag
_atom_site_refinement_flags
_atom_site_disorder_assembly
_atom_site_disorder_group
Yb1 Yb 0.54099(4) 0.53921(3) 0.09937(2) 0.03594(13) Uani 1 1 d . . .
N1 N 0.7135(7) 0.4208(5) 0.1493(4) 0.0365(17) Uani 1 1 d . . .
C1 C 0.8137(8) 0.4180(7) 0.0888(5) 0.040(2) Uani 1 1 d . . .
H1A H 0.8757 0.3642 0.0993 0.048 Uiso 1 1 calc R . .
H1B H 0.8685 0.4763 0.0920 0.048 Uiso 1 1 calc R . .
C2 C 0.7437(8) 0.4088(7) 0.0056(5) 0.041(2) Uani 1 1 d . . .
H2A H 0.7177 0.3417 -0.0042 0.049 Uiso 1 1 calc R . .
C3 C 0.8440(9) 0.4390(8) -0.0536(6) 0.052(3) Uani 1 1 d . . .
H3A H 0.8012 0.4329 -0.1072 0.079 Uiso 1 1 calc R . .
H3B H 0.9246 0.3989 -0.0478 0.079 Uiso 1 1 calc R . .
H3C H 0.8704 0.5046 -0.0439 0.079 Uiso 1 1 calc R . .
O1 O 0.6261(5) 0.4651(5) -0.0011(3) 0.0352(12) Uani 1 1 d . . .
C4 C 0.7803(9) 0.4540(8) 0.2258(5) 0.048(2) Uani 1 1 d . . .
H4A H 0.8394 0.5082 0.2160 0.058 Uiso 1 1 calc R . .
H4B H 0.8382 0.4032 0.2494 0.058 Uiso 1 1 calc R . .
C5 C 0.6794(9) 0.4827(7) 0.2830(5) 0.043(2) Uani 1 1 d . . .
H5A H 0.6461 0.4253 0.3093 0.051 Uiso 1 1 calc R . .
C6 C 0.7423(10) 0.5497(8) 0.3460(6) 0.058(3) Uani 1 1 d . . .
H6A H 0.6750 0.5649 0.3834 0.088 Uiso 1 1 calc R . .
H6B H 0.7712 0.6075 0.3209 0.088 Uiso 1 1 calc R . .
H6C H 0.8209 0.5196 0.3740 0.088 Uiso 1 1 calc R . .
O2 O 0.5669(6) 0.5267(5) 0.2376(3) 0.0421(15) Uani 1 1 d D . .
H2 H 0.546(9) 0.573(5) 0.273(5) 0.050 Uiso 1 1 d D . .
C7 C 0.6521(9) 0.3266(7) 0.1560(6) 0.045(2) Uani 1 1 d . . .
H7A H 0.7062 0.2900 0.1966 0.054 Uiso 1 1 calc R . .
H7B H 0.6554 0.2932 0.1052 0.054 Uiso 1 1 calc R . .
C8 C 0.5055(9) 0.3311(7) 0.1777(6) 0.045(2) Uani 1 1 d . . .
H8A H 0.5041 0.3547 0.2329 0.054 Uiso 1 1 calc R . .
C9 C 0.4432(10) 0.2335(7) 0.1729(6) 0.047(2) Uani 1 1 d . . .
H9A H 0.3485 0.2369 0.1858 0.071 Uiso 1 1 calc R . .
H9B H 0.4938 0.1918 0.2104 0.071 Uiso 1 1 calc R . .
H9C H 0.4472 0.2088 0.1195 0.071 Uiso 1 1 calc R . .
O3 O 0.4317(6) 0.3951(4) 0.1260(3) 0.0370(14) Uani 1 1 d D . .
H3 H 0.415(9) 0.372(6) 0.077(3) 0.044 Uiso 1 1 d D . .
O4 O 0.4230(6) 0.6561(5) 0.1464(4) 0.0461(16) Uani 1 1 d . . .
O5 O 0.4469(9) 0.6824(6) 0.2752(5) 0.077(2) Uani 1 1 d . . .
C10 C 0.4255(10) 0.7089(8) 0.2059(6) 0.048(2) Uani 1 1 d . . .
C11 C 0.3954(9) 0.8117(8) 0.1901(6) 0.046(2) Uani 1 1 d . . .
C12 C 0.3513(10) 0.8693(9) 0.2492(7) 0.059(3) Uani 1 1 d . . .
H12A H 0.3487 0.8461 0.3013 0.070 Uiso 1 1 calc R . .
C13 C 0.3120(11) 0.9594(10) 0.2316(8) 0.067(3) Uani 1 1 d . . .
H13A H 0.2740 0.9967 0.2706 0.081 Uiso 1 1 calc R . .
C14 C 0.3267(12) 0.9969(9) 0.1582(10) 0.079(4) Uani 1 1 d . . .
H14A H 0.3028 1.0606 0.1476 0.094 Uiso 1 1 calc R . .
C15 C 0.3769(11) 0.9412(8) 0.0992(8) 0.065(3) Uani 1 1 d . . .
H15A H 0.3877 0.9667 0.0485 0.077 Uiso 1 1 calc R . .
C16 C 0.4103(9) 0.8494(8) 0.1153(7) 0.054(3) Uani 1 1 d . . .
H16A H 0.4439 0.8111 0.0755 0.065 Uiso 1 1 calc R . .
O6 O 0.7329(6) 0.6328(5) 0.1292(4) 0.0447(15) Uani 1 1 d . A .
O7 O 0.6190(6) 0.6752(5) 0.0183(3) 0.0420(15) Uani 1 1 d . A .
C17 C 0.7232(9) 0.6822(7) 0.0684(5) 0.042(2) Uani 1 1 d D . .
C18A C 0.8428(18) 0.7400(15) 0.0514(13) 0.040(7) Uiso 0.56 1 d PD A 1
C19A C 0.948(2) 0.7510(18) 0.1095(15) 0.040(7) Uiso 0.56 1 d P A 1
H19A H 0.9458 0.7166 0.1572 0.048 Uiso 0.56 1 calc PR A 1
C20A C 1.053(2) 0.8087(16) 0.1003(14) 0.047(6) Uiso 0.56 1 d P A 1
H20A H 1.1157 0.8251 0.1434 0.056 Uiso 0.56 1 calc PR A 1
C21A C 1.067(2) 0.8442(17) 0.0234(13) 0.067(6) Uiso 0.56 1 d P A 1
H21A H 1.1458 0.8801 0.0146 0.080 Uiso 0.56 1 calc PR A 1
C22A C 0.969(2) 0.8286(19) -0.0415(15) 0.079(7) Uiso 0.56 1 d P A 1
H22A H 0.9793 0.8534 -0.0925 0.095 Uiso 0.56 1 calc PR A 1
C23A C 0.8530(19) 0.7721(15) -0.0237(11) 0.054(5) Uiso 0.56 1 d P A 1
H23A H 0.7845 0.7575 -0.0640 0.065 Uiso 0.56 1 calc PR A 1
C18B C 0.822(2) 0.7599(18) 0.0562(16) 0.040(8) Uiso 0.44 1 d PD A 2
C19B C 0.933(3) 0.771(2) 0.1086(18) 0.036(9) Uiso 0.44 1 d P A 2
H19B H 0.9404 0.7361 0.1564 0.043 Uiso 0.44 1 calc PR A 2
C20B C 1.038(3) 0.8359(18) 0.0901(15) 0.035(6) Uiso 0.44 1 d P A 2
H20B H 1.1229 0.8341 0.1202 0.043 Uiso 0.44 1 calc PR A 2
C21B C 1.020(2) 0.8958(18) 0.0344(12) 0.046(5) Uiso 0.44 1 d P A 2
H21B H 1.0856 0.9434 0.0289 0.055 Uiso 0.44 1 calc PR A 2
C22B C 0.909(3) 0.893(2) -0.0169(16) 0.070(7) Uiso 0.44 1 d P A 2
H22B H 0.8987 0.9346 -0.0602 0.084 Uiso 0.44 1 calc PR A 2
C23B C 0.806(3) 0.824(2) -0.0041(15) 0.059(6) Uiso 0.44 1 d P A 2
H23B H 0.7258 0.8230 -0.0382 0.070 Uiso 0.44 1 calc PR A 2

loop_
_atom_site_aniso_label
_atom_site_aniso_U_11
_atom_site_aniso_U_22
_atom_site_aniso_U_33
_atom_site_aniso_U_23
_atom_site_aniso_U_13
_atom_site_aniso_U_12
Yb1 0.03424(18) 0.0346(2) 0.03869(19) 0.0000(2) 0.00078(12) -0.0010(2)
N1 0.033(4) 0.033(4) 0.043(4) 0.001(3) -0.002(3) 0.000(3)
C1 0.031(4) 0.047(6) 0.041(5) 0.001(4) 0.001(4) 0.002(4)
C2 0.029(4) 0.039(6) 0.056(6) -0.007(4) 0.005(4) 0.008(4)
C3 0.037(5) 0.071(8) 0.051(5) 0.001(5) 0.009(4) -0.009(5)
O1 0.029(2) 0.040(3) 0.036(3) -0.002(3) -0.001(2) 0.002(3)
C4 0.041(4) 0.057(6) 0.045(5) 0.002(5) -0.009(4) -0.002(5)
C5 0.039(4) 0.046(7) 0.043(5) 0.003(4) 0.000(4) 0.003(4)
C6 0.056(6) 0.059(7) 0.059(6) -0.018(6) -0.006(5) -0.001(6)
O2 0.048(3) 0.047(4) 0.030(3) 0.002(3) -0.005(2) 0.008(3)
C7 0.043(5) 0.045(6) 0.047(5) -0.001(4) 0.005(4) 0.000(4)
C8 0.048(5) 0.040(6) 0.046(5) 0.003(4) 0.000(4) -0.002(4)
C9 0.049(5) 0.039(6) 0.052(6) 0.005(5) -0.002(5) -0.003(5)
O3 0.039(3) 0.030(3) 0.041(3) 0.008(3) -0.001(3) -0.009(3)
O4 0.048(4) 0.039(4) 0.049(4) -0.007(3) -0.008(3) 0.008(3)
O5 0.104(6) 0.075(6) 0.051(5) -0.009(4) -0.001(4) 0.032(5)
C10 0.049(6) 0.045(6) 0.049(6) -0.005(5) 0.004(5) 0.008(5)
C11 0.031(5) 0.056(7) 0.049(6) -0.011(5) -0.007(4) 0.002(4)
C12 0.050(6) 0.065(8) 0.061(6) -0.021(6) 0.007(5) -0.004(5)
C13 0.066(7) 0.050(7) 0.087(8) -0.018(8) 0.002(6) -0.003(7)
C14 0.056(7) 0.046(7) 0.133(13) -0.027(8) 0.000(8) -0.013(6)
C15 0.050(6) 0.055(8) 0.089(8) 0.009(6) 0.006(5) -0.010(5)
C16 0.039(5) 0.057(7) 0.068(7) -0.005(6) 0.005(5) -0.003(5)
O6 0.040(3) 0.039(4) 0.053(4) 0.003(3) -0.005(3) -0.011(3)
O7 0.041(3) 0.042(4) 0.042(4) 0.004(3) -0.005(3) -0.009(3)
C17 0.044(5) 0.043(6) 0.038(5) -0.008(4) 0.004(4) 0.001(4)

loop_
_atom_type_symbol
_atom_type_description
_atom_type_scat_dispersion_real
_atom_type_scat_dispersion_imag
_atom_type_scat_source
C C 0.0033 0.0016 'International Tables Vol C Tables 4.2.6.8 and 6.1.1.4'
H H 0.0000 0.0000 'International Tables Vol C Tables 4.2.6.8 and 6.1.1.4'
N N 0.0061 0.0033 'International Tables Vol C Tables 4.2.6.8 and 6.1.1.4'
O O 0.0106 0.0060 'International Tables Vol C Tables 4.2.6.8 and 6.1.1.4'
Yb Yb -0.3850 5.5486 'International Tables Vol C Tables 4.2.6.8 and 6.1.1.4'

loop_
_geom_angle_atom_site_label_1
_geom_angle_atom_site_label_2
_geom_angle_atom_site_label_3
_geom_angle
_geom_angle_site_symmetry_1
_geom_angle_site_symmetry_3
O4 Yb1 O1 150.8(2) . .
O4 Yb1 O1 85.0(2) . 3_665
O1 Yb1 O1 73.6(2) . 3_665
O4 Yb1 O6 86.3(2) . .
O1 Yb1 O6 95.1(2) . .
O1 Yb1 O6 135.3(2) 3_665 .
O4 Yb1 O2 73.5(2) . .
O1 Yb1 O2 135.4(2) . .
O1 Yb1 O2 139.06(19) 3_665 .
O6 Yb1 O2 78.5(2) . .
O4 Yb1 O3 108.6(2) . .
O1 Yb1 O3 86.7(2) . .
O1 Yb1 O3 78.5(2) 3_665 .
O6 Yb1 O3 145.3(2) . .
O2 Yb1 O3 76.2(2) . .
O4 Yb1 N1 138.4(2) . .
O1 Yb1 N1 69.8(2) . .
O1 Yb1 N1 132.4(2) 3_665 .
O6 Yb1 N1 77.8(2) . .
O2 Yb1 N1 65.8(2) . .
O3 Yb1 N1 70.3(2) . .
O4 Yb1 O7 79.3(2) . .
O1 Yb1 O7 78.1(2) . .
O1 Yb1 O7 81.6(2) 3_665 .
O6 Yb1 O7 53.7(2) . .
O2 Yb1 O7 126.0(2) . .
O3 Yb1 O7 157.67(19) . .
N1 Yb1 O7 118.2(2) . .
C7 N1 C1 109.2(7) . .
C7 N1 C4 112.1(7) . .
C1 N1 C4 109.9(6) . .
C7 N1 Yb1 111.3(5) . .
C1 N1 Yb1 104.8(5) . .
C4 N1 Yb1 109.2(6) . .
N1 C1 C2 111.4(7) . .
N1 C1 H1A 109.3 . .
C2 C1 H1A 109.3 . .
N1 C1 H1B 109.3 . .
C2 C1 H1B 109.3 . .
H1A C1 H1B 108.0 . .
O1 C2 C3 111.0(8) . .
O1 C2 C1 109.7(7) . .
C3 C2 C1 108.4(7) . .
O1 C2 H2A 109.2 . .
C3 C2 H2A 109.2 . .
C1 C2 H2A 109.2 . .
C2 C3 H3A 109.5 . .
C2 C3 H3B 109.5 . .
H3A C3 H3B 109.5 . .
C2 C3 H3C 109.5 . .
H3A C3 H3C 109.5 . .
H3B C3 H3C 109.5 . .
C2 O1 Yb1 124.3(5) . .
C2 O1 Yb1 126.6(5) . 3_665
Yb1 O1 Yb1 106.4(2) . 3_665
N1 C4 C5 112.3(7) . .
N1 C4 H4A 109.1 . .
C5 C4 H4A 109.1 . .
N1 C4 H4B 109.1 . .
C5 C4 H4B 109.1 . .
H4A C4 H4B 107.9 . .
O2 C5 C4 107.0(7) . .
O2 C5 C6 111.1(8) . .
C4 C5 C6 111.7(8) . .
O2 C5 H5A 109.0 . .
C4 C5 H5A 109.0 . .
C6 C5 H5A 109.0 . .
C5 C6 H6A 109.5 . .
C5 C6 H6B 109.5 . .
H6A C6 H6B 109.5 . .
C5 C6 H6C 109.5 . .
H6A C6 H6C 109.5 . .
H6B C6 H6C 109.5 . .
C5 O2 Yb1 126.0(5) . .
C5 O2 H2 99(6) . .
Yb1 O2 H2 126(6) . .
N1 C7 C8 112.6(8) . .
N1 C7 H7A 109.1 . .
C8 C7 H7A 109.1 . .
N1 C7 H7B 109.1 . .
C8 C7 H7B 109.1 . .
H7A C7 H7B 107.8 . .
O3 C8 C9 111.3(7) . .
O3 C8 C7 109.1(7) . .
C9 C8 C7 109.7(8) . .
O3 C8 H8A 108.9 . .
C9 C8 H8A 108.9 . .
C7 C8 H8A 108.9 . .
C8 C9 H9A 109.5 . .
C8 C9 H9B 109.5 . .
H9A C9 H9B 109.5 . .
C8 C9 H9C 109.5 . .
H9A C9 H9C 109.5 . .
H9B C9 H9C 109.5 . .
C8 O3 Yb1 116.7(5) . .
C8 O3 H3 113(6) . .
Yb1 O3 H3 101(6) . .
C10 O4 Yb1 139.4(6) . .
O5 C10 O4 125.1(10) . .
O5 C10 C11 118.7(9) . .
O4 C10 C11 116.2(9) . .
C12 C11 C16 119.4(10) . .
C12 C11 C10 120.5(10) . .
C16 C11 C10 120.0(9) . .
C13 C12 C11 119.5(11) . .
C13 C12 H12A 120.2 . .
C11 C12 H12A 120.2 . .
C12 C13 C14 121.0(12) . .
C12 C13 H13A 119.5 . .
C14 C13 H13A 119.5 . .
C13 C14 C15 120.0(13) . .
C13 C14 H14A 120.0 . .
C15 C14 H14A 120.0 . .
C16 C15 C14 119.3(12) . .
C16 C15 H15A 120.4 . .
C14 C15 H15A 120.4 . .
C15 C16 C11 120.5(11) . .
C15 C16 H16A 119.7 . .
C11 C16 H16A 119.7 . .
C17 O6 Yb1 97.4(5) . .
C17 O7 Yb1 87.7(5) . .
O6 C17 O7 120.8(8) . .
O6 C17 C18A 117.4(11) . .
O7 C17 C18A 121.3(11) . .
O6 C17 C18B 121.3(13) . .
O7 C17 C18B 117.3(13) . .
C23A C18A C19A 121.6(16) . .
C23A C18A C17 118.9(16) . .
C19A C18A C17 119.2(18) . .
C20A C19A C18A 122(2) . .
C20A C19A H19A 119.0 . .
C18A C19A H19A 119.0 . .
C19A C20A C21A 117(2) . .
C19A C20A H20A 121.5 . .
C21A C20A H20A 121.5 . .
C20A C21A C22A 123(2) . .
C20A C21A H21A 118.4 . .
C22A C21A H21A 118.4 . .
C21A C22A C23A 115(2) . .
C21A C22A H22A 122.4 . .
C23A C22A H22A 122.4 . .
C18A C23A C22A 119.7(18) . .
C18A C23A H23A 120.2 . .
C22A C23A H23A 120.2 . .
C19B C18B C23B 117(2) . .
C19B C18B C17 119(2) . .
C23B C18B C17 124(2) . .
C18B C19B C20B 119(3) . .
C18B C19B H19B 120.5 . .
C20B C19B H19B 120.5 . .
C21B C20B C19B 122(2) . .
C21B C20B H20B 119.2 . .
C19B C20B H20B 119.2 . .
C20B C21B C22B 121(3) . .
C20B C21B H21B 119.3 . .
C22B C21B H21B 119.3 . .
C21B C22B C23B 118(3) . .
C21B C22B H22B 120.9 . .
C23B C22B H22B 120.9 . .
C18B C23B C22B 122(2) . .
C18B C23B H23B 119.1 . .
C22B C23B H23B 119.1 . .

loop_
_geom_bond_atom_site_label_1
_geom_bond_atom_site_label_2
_geom_bond_distance
_geom_bond_site_symmetry_2
Yb1 O4 2.217(6) .
Yb1 O1 2.230(5) .
Yb1 O1 2.263(5) 3_665
Yb1 O6 2.345(6) .
Yb1 O2 2.357(5) .
Yb1 O3 2.380(6) .
Yb1 N1 2.502(7) .
Yb1 O7 2.533(6) .
N1 C7 1.480(12) .
N1 C1 1.485(11) .
N1 C4 1.493(11) .
C1 C2 1.534(12) .
C1 H1A 0.9900 .
C1 H1B 0.9900 .
C2 O1 1.411(10) .
C2 C3 1.531(12) .
C2 H2A 1.0000 .
C3 H3A 0.9800 .
C3 H3B 0.9800 .
C3 H3C 0.9800 .
O1 Yb1 2.263(5) 3_665
C4 C5 1.504(13) .
C4 H4A 0.9900 .
C4 H4B 0.9900 .
C5 O2 1.448(10) .
C5 C6 1.532(13) .
C5 H5A 1.0000 .
C6 H6A 0.9800 .
C6 H6B 0.9800 .
C6 H6C 0.9800 .
O2 H2 0.93(4) .
C7 C8 1.526(13) .
C7 H7A 0.9900 .
C7 H7B 0.9900 .
C8 O3 1.429(11) .
C8 C9 1.519(13) .
C8 H8A 1.0000 .
C9 H9A 0.9800 .
C9 H9B 0.9800 .
C9 H9C 0.9800 .
O3 H3 0.90(3) .
O4 C10 1.262(11) .
O5 C10 1.243(12) .
C10 C11 1.514(15) .
C11 C12 1.395(14) .
C11 C16 1.400(14) .
C12 C13 1.367(17) .
C12 H12A 0.9500 .
C13 C14 1.378(19) .
C13 H13A 0.9500 .
C14 C15 1.401(17) .
C14 H14A 0.9500 .
C15 C16 1.370(15) .
C15 H15A 0.9500 .
C16 H16A 0.9500 .
O6 C17 1.249(11) .
O7 C17 1.291(10) .
C17 C18A 1.489(16) .
C17 C18B 1.500(17) .
C18A C23A 1.37(3) .
C18A C19A 1.39(3) .
C19A C20A 1.34(3) .
C19A H19A 0.9500 .
C20A C21A 1.42(3) .
C20A H20A 0.9500 .
C21A C22A 1.43(3) .
C21A H21A 0.9500 .
C22A C23A 1.46(3) .
C22A H22A 0.9500 .
C23A H23A 0.9500 .
C18B C19B 1.37(4) .
C18B C23B 1.37(4) .
C19B C20B 1.45(4) .
C19B H19B 0.9500 .
C20B C21B 1.28(3) .
C20B H20B 0.9500 .
C21B C22B 1.35(3) .
C21B H21B 0.9500 .
C22B C23B 1.44(4) .
C22B H22B 0.9500 .
C23B H23B 0.9500 .

loop_
_geom_hbond_atom_site_label_D
_geom_hbond_atom_site_label_H
_geom_hbond_atom_site_label_A
_geom_hbond_distance_DH
_geom_hbond_distance_HA
_geom_hbond_distance_DA
_geom_hbond_angle_DHA
_geom_hbond_site_symmetry_A
O2 H2 O5 0.93(4) 1.84(7) 2.618(10) 139(8) .
O3 H3 O7 0.90(3) 1.77(3) 2.666(8) 179(9) 3_665
